data_4344647
loop_
_publ_author_name
'An, Ran'
'Zhao, Hui'
'Hu, Huai-Ming'
'Wang, Xiaofang'
'Yang, Meng-Lin'
'Xue, Ganglin'

_publ_contact_author
;
    Porf. Huai-Ming Hu
    College of Chemistry and Materials Science
    Northwest University
    Xi'an 710127
    People's Republic of China
;
_publ_section_title
;
 Synthesis, Structure, White-Light Emission, and Temperature Recognition
 Properties of Eu/Tb Mixed Coordination Polymers.
;
_journal_issue 2
_journal_name_full 'Inorganic chemistry'
_journal_page_first 871
_journal_page_last 876
_journal_paper_doi 10.1021/acs.inorgchem.5b02375
_journal_volume 55
_journal_year 2016
_chemical_formula_moiety 'C24 H19 N4 O8 S Tb'
_chemical_formula_sum 'C24 H19 N4 O8 S Tb'
_chemical_formula_weight 682.42
_space_group_IT_number 2
_symmetry_cell_setting triclinic
_symmetry_space_group_name_Hall '-P 1'
_symmetry_space_group_name_H-M 'P -1'
_atom_sites_solution_hydrogens geom
_atom_sites_solution_primary direct
_atom_sites_solution_secondary difmap
_audit_creation_method SHELXL-97
_audit_update_record
;
2015-12-17 # Formatted by publCIF

;
_cell_angle_alpha 94.593(2)
_cell_angle_beta 91.047(3)
_cell_angle_gamma 98.524(2)
_cell_formula_units_Z 2
_cell_length_a 8.9396(14)
_cell_length_b 9.0617(14)
_cell_length_c 14.447(2)
_cell_measurement_reflns_used 2141
_cell_measurement_temperature 296(2)
_cell_measurement_theta_max 24.78
_cell_measurement_theta_min 2.74
_cell_volume 1153.1(3)
_computing_cell_refinement 'Bruker SAINT'
_computing_data_collection 'Bruker APEX2'
_computing_data_reduction 'Bruker SAINT'
_computing_molecular_graphics 'Bruker SHELXTL'
_computing_publication_material 'Bruker SHELXTL'
_computing_structure_refinement 'SHELXL-97 (Sheldrick, 1997)'
_computing_structure_solution 'SHELXS-97 (Sheldrick, 1990)'
_diffrn_ambient_temperature 296(2)
_diffrn_measured_fraction_theta_full 0.975
_diffrn_measured_fraction_theta_max 0.975
_diffrn_measurement_device_type 'Bruker APEX-II CCD'
_diffrn_measurement_method '\f and \w scans'
_diffrn_radiation_monochromator graphite
_diffrn_radiation_source 'fine-focus sealed tube'
_diffrn_radiation_type MoK\a
_diffrn_radiation_wavelength 0.71073
_diffrn_reflns_av_R_equivalents 0.0255
_diffrn_reflns_av_sigmaI/netI 0.0559
_diffrn_reflns_limit_h_max 7
_diffrn_reflns_limit_h_min -10
_diffrn_reflns_limit_k_max 10
_diffrn_reflns_limit_k_min -10
_diffrn_reflns_limit_l_max 17
_diffrn_reflns_limit_l_min -17
_diffrn_reflns_number 5698
_diffrn_reflns_theta_full 25.05
_diffrn_reflns_theta_max 25.05
_diffrn_reflns_theta_min 2.30
_diffrn_standards_decay_% 0
_diffrn_standards_interval_count 0
_diffrn_standards_interval_time 0
_diffrn_standards_number 0
_exptl_absorpt_coefficient_mu 3.219
_exptl_absorpt_correction_T_max 0.698
_exptl_absorpt_correction_T_min 0.522
_exptl_absorpt_correction_type multi-scan
_exptl_absorpt_process_details sadabs
_exptl_crystal_colour yellow
_exptl_crystal_density_diffrn 1.965
_exptl_crystal_density_method 'not measured'
_exptl_crystal_description block
_exptl_crystal_F_000 672
_exptl_crystal_size_max 0.21
_exptl_crystal_size_mid 0.17
_exptl_crystal_size_min 0.12
_refine_diff_density_max 0.880
_refine_diff_density_min -0.689
_refine_diff_density_rms 0.120
_refine_ls_extinction_method none
_refine_ls_goodness_of_fit_ref 1.033
_refine_ls_hydrogen_treatment mixed
_refine_ls_matrix_type full
_refine_ls_number_parameters 349
_refine_ls_number_reflns 3987
_refine_ls_number_restraints 2
_refine_ls_restrained_S_all 1.033
_refine_ls_R_factor_all 0.0388
_refine_ls_R_factor_gt 0.0321
_refine_ls_shift/su_max 0.005
_refine_ls_shift/su_mean 0.000
_refine_ls_structure_factor_coef Fsqd
_refine_ls_weighting_details 'calc w=1/[\s^2^(Fo^2^)+(0.0267P)^2^+0.0000P] where P=(Fo^2^+2Fc^2^)/3'
_refine_ls_weighting_scheme calc
_refine_ls_wR_factor_gt 0.0654
_refine_ls_wR_factor_ref 0.0686
_reflns_number_gt 3516
_reflns_number_total 3987
_reflns_threshold_expression >2sigma(I)
_cod_data_source_file ic5b02375_si_005.cif
_cod_data_source_block nw1743_0m
_cod_original_sg_symbol_H-M P-1
_cod_database_code 4344647

loop_
_symmetry_equiv_pos_as_xyz
'x, y, z'
'-x, -y, -z'

loop_
_atom_site_label
_atom_site_type_symbol
_atom_site_fract_x
_atom_site_fract_y
_atom_site_fract_z
_atom_site_U_iso_or_equiv
_atom_site_adp_type
_atom_site_occupancy
_atom_site_symmetry_multiplicity
_atom_site_calc_flag
_atom_site_refinement_flags
Tb1 Tb 0.55382(3) 0.06407(3) 0.152100(16) 0.02034(9) Uani 1 1 d .
S1 S 0.03916(14) -0.08184(14) 0.76585(9) 0.0254(3) Uani 1 1 d .
N1 N 0.4289(4) 0.1180(4) 0.3059(3) 0.0232(9) Uani 1 1 d .
N2 N 0.5460(4) -0.1361(4) 0.2682(3) 0.0234(9) Uani 1 1 d .
N3 N 0.1757(5) -0.1264(5) 0.5667(3) 0.0268(10) Uani 1 1 d .
H3A H 0.1231 -0.0639 0.5932 0.032 Uiso 1 1 calc R
N4 N 0.2751(5) -0.3361(4) 0.5362(3) 0.0253(9) Uani 1 1 d .
O1 O 0.2020(4) -0.0504(4) 0.7880(2) 0.0319(9) Uani 1 1 d .
O2 O -0.0005(4) -0.0003(4) 0.6891(2) 0.0324(9) Uani 1 1 d .
O3 O -0.0517(4) -0.0614(4) 0.8456(2) 0.0386(9) Uani 1 1 d .
O4 O 0.6650(4) 0.3212(4) 0.1886(2) 0.0303(8) Uani 1 1 d .
O5 O 0.7116(4) 0.2181(4) 0.0519(2) 0.0323(9) Uani 1 1 d .
O6 O 0.6236(4) 0.7859(4) -0.1005(2) 0.0284(8) Uani 1 1 d .
O7 O 0.5998(4) 0.8899(4) 0.0406(3) 0.0353(9) Uani 1 1 d .
C1 C 0.3799(6) 0.2466(6) 0.3268(3) 0.0272(12) Uani 1 1 d .
H1 H 0.4044 0.3230 0.2879 0.033 Uiso 1 1 calc R
C2 C 0.2932(5) 0.2749(5) 0.4042(3) 0.0260(12) Uani 1 1 d .
H2 H 0.2632 0.3682 0.4170 0.031 Uiso 1 1 calc R
C3 C 0.2539(6) 0.1627(5) 0.4603(3) 0.0257(11) Uani 1 1 d .
H3 H 0.1937 0.1777 0.5110 0.031 Uiso 1 1 calc R
C4 C 0.3036(5) 0.0259(5) 0.4417(3) 0.0204(11) Uani 1 1 d .
C5 C 0.2719(5) -0.1012(5) 0.4937(3) 0.0224(11) Uani 1 1 d .
C6 C 0.3306(5) -0.2318(5) 0.4769(3) 0.0217(11) Uani 1 1 d .
C7 C 0.4318(5) -0.2488(5) 0.4010(3) 0.0216(11) Uani 1 1 d .
C8 C 0.5048(6) -0.3730(5) 0.3828(3) 0.0249(11) Uani 1 1 d .
H8 H 0.4916 -0.4519 0.4207 0.030 Uiso 1 1 calc R
C9 C 0.5966(6) -0.3770(6) 0.3078(3) 0.0297(13) Uani 1 1 d .
H9 H 0.6470 -0.4583 0.2940 0.036 Uiso 1 1 calc R
C10 C 0.6125(6) -0.2560(6) 0.2527(4) 0.0288(12) Uani 1 1 d .
H10 H 0.6740 -0.2603 0.2016 0.035 Uiso 1 1 calc R
C11 C 0.4565(5) -0.1298(5) 0.3435(3) 0.0205(10) Uani 1 1 d .
C12 C 0.3938(5) 0.0071(5) 0.3635(3) 0.0192(10) Uani 1 1 d .
C13 C 0.1804(5) -0.2686(5) 0.5882(3) 0.0242(11) Uani 1 1 d .
C14 C 0.0769(5) -0.3445(5) 0.6543(3) 0.0241(11) Uani 1 1 d .
C15 C 0.0449(6) -0.5009(6) 0.6359(4) 0.0315(12) Uani 1 1 d .
H15 H 0.0933 -0.5468 0.5876 0.038 Uiso 1 1 calc R
C16 C -0.0570(6) -0.5890(6) 0.6877(4) 0.0366(14) Uani 1 1 d .
H16 H -0.0753 -0.6924 0.6752 0.044 Uiso 1 1 calc R
C17 C -0.1317(6) -0.5188(6) 0.7592(4) 0.0363(14) Uani 1 1 d .
H17 H -0.2019 -0.5754 0.7938 0.044 Uiso 1 1 calc R
C18 C -0.1007(5) -0.3658(6) 0.7780(3) 0.0268(12) Uani 1 1 d .
H18 H -0.1513 -0.3202 0.8253 0.032 Uiso 1 1 calc R
C19 C 0.0040(5) -0.2780(5) 0.7282(3) 0.0233(11) Uani 1 1 d .
C20 C 0.7251(6) 0.3298(6) 0.1105(4) 0.0283(12) Uani 1 1 d .
C21 C 0.8105(6) 0.4773(5) 0.0873(4) 0.0337(13) Uani 1 1 d .
H21A H 0.8968 0.4604 0.0504 0.040 Uiso 1 1 calc R
H21B H 0.8476 0.5370 0.1441 0.040 Uiso 1 1 calc R
C22 C 0.7066(6) 0.5607(5) 0.0333(4) 0.0290(12) Uani 1 1 d .
H22A H 0.6133 0.5633 0.0662 0.035 Uiso 1 1 calc R
H22B H 0.6814 0.5071 -0.0271 0.035 Uiso 1 1 calc R
C23 C 0.7811(5) 0.7234(5) 0.0201(3) 0.0242(11) Uani 1 1 d .
H23A H 0.8232 0.7726 0.0789 0.029 Uiso 1 1 calc R
H23B H 0.8624 0.7224 -0.0235 0.029 Uiso 1 1 calc R
C24 C 0.6620(6) 0.8062(5) -0.0165(3) 0.0230(11) Uani 1 1 d .
O8 O 0.3074(4) -0.0980(4) 0.1307(3) 0.0325(9) Uani 1 1 d D
H8A H 0.283(6) -0.153(5) 0.081(2) 0.039 Uiso 1 1 d D
H8B H 0.259(5) -0.034(5) 0.154(4) 0.039 Uiso 1 1 d D

loop_
_atom_site_aniso_label
_atom_site_aniso_U_11
_atom_site_aniso_U_22
_atom_site_aniso_U_33
_atom_site_aniso_U_23
_atom_site_aniso_U_13
_atom_site_aniso_U_12
Tb1 0.02297(14) 0.01974(14) 0.01943(13) 0.00287(9) 0.00468(9) 0.00568(9)
S1 0.0219(7) 0.0313(7) 0.0241(7) 0.0024(5) 0.0037(5) 0.0070(5)
N1 0.024(2) 0.024(2) 0.023(2) 0.0044(18) 0.0056(18) 0.0070(18)
N2 0.024(2) 0.026(2) 0.022(2) 0.0034(18) 0.0089(18) 0.0075(18)
N3 0.029(2) 0.032(2) 0.022(2) 0.0020(19) 0.0075(19) 0.0107(19)
N4 0.025(2) 0.027(2) 0.025(2) 0.0075(19) 0.0075(19) 0.0034(18)
O1 0.0210(19) 0.036(2) 0.040(2) 0.0091(17) -0.0004(17) 0.0058(16)
O2 0.036(2) 0.037(2) 0.029(2) 0.0058(16) 0.0030(17) 0.0177(17)
O3 0.039(2) 0.045(2) 0.032(2) -0.0005(17) 0.0150(18) 0.0062(18)
O4 0.039(2) 0.0249(19) 0.027(2) 0.0006(16) 0.0039(17) 0.0067(16)
O5 0.038(2) 0.031(2) 0.026(2) 0.0000(17) 0.0079(17) 0.0020(17)
O6 0.030(2) 0.035(2) 0.0225(19) 0.0059(16) 0.0024(16) 0.0113(16)
O7 0.034(2) 0.029(2) 0.042(2) -0.0068(17) 0.0069(18) 0.0079(17)
C1 0.030(3) 0.023(3) 0.030(3) 0.007(2) -0.002(2) 0.005(2)
C2 0.027(3) 0.023(3) 0.028(3) -0.006(2) -0.003(2) 0.008(2)
C3 0.028(3) 0.027(3) 0.022(3) -0.001(2) 0.008(2) 0.006(2)
C4 0.020(3) 0.021(3) 0.020(3) -0.005(2) 0.000(2) 0.006(2)
C5 0.023(3) 0.028(3) 0.015(2) 0.002(2) 0.004(2) 0.003(2)
C6 0.024(3) 0.024(3) 0.018(3) 0.003(2) 0.002(2) 0.006(2)
C7 0.021(3) 0.026(3) 0.017(2) 0.000(2) 0.001(2) 0.002(2)
C8 0.034(3) 0.018(3) 0.023(3) 0.001(2) 0.004(2) 0.005(2)
C9 0.032(3) 0.029(3) 0.029(3) 0.003(2) 0.011(3) 0.007(2)
C10 0.031(3) 0.031(3) 0.027(3) 0.004(2) 0.013(2) 0.014(2)
C11 0.021(3) 0.022(3) 0.018(2) 0.001(2) 0.004(2) 0.003(2)
C12 0.020(3) 0.022(3) 0.016(2) 0.000(2) 0.001(2) 0.004(2)
C13 0.027(3) 0.027(3) 0.021(3) 0.004(2) 0.005(2) 0.006(2)
C14 0.021(3) 0.026(3) 0.025(3) 0.008(2) 0.001(2) 0.001(2)
C15 0.035(3) 0.029(3) 0.032(3) 0.003(2) 0.005(3) 0.008(2)
C16 0.037(3) 0.030(3) 0.041(3) 0.008(3) -0.003(3) -0.002(3)
C17 0.032(3) 0.045(4) 0.033(3) 0.020(3) 0.010(3) 0.002(3)
C18 0.019(3) 0.044(3) 0.018(3) 0.005(2) 0.003(2) 0.005(2)
C19 0.020(3) 0.029(3) 0.021(3) 0.003(2) -0.002(2) 0.003(2)
C20 0.025(3) 0.030(3) 0.032(3) 0.011(2) -0.001(2) 0.009(2)
C21 0.035(3) 0.023(3) 0.044(3) 0.012(2) 0.003(3) 0.004(2)
C22 0.028(3) 0.027(3) 0.034(3) 0.007(2) -0.004(2) 0.007(2)
C23 0.027(3) 0.029(3) 0.018(3) 0.006(2) 0.005(2) 0.008(2)
C24 0.028(3) 0.015(2) 0.026(3) 0.004(2) 0.005(2) 0.000(2)
O8 0.034(2) 0.034(2) 0.029(2) -0.0031(17) 0.0049(18) 0.0066(17)

loop_
_atom_type_symbol
_atom_type_description
_atom_type_scat_dispersion_real
_atom_type_scat_dispersion_imag
_atom_type_scat_source
C C 0.0033 0.0016 'International Tables Vol C Tables 4.2.6.8 and 6.1.1.4'
H H 0.0000 0.0000 'International Tables Vol C Tables 4.2.6.8 and 6.1.1.4'
N N 0.0061 0.0033 'International Tables Vol C Tables 4.2.6.8 and 6.1.1.4'
O O 0.0106 0.0060 'International Tables Vol C Tables 4.2.6.8 and 6.1.1.4'
S S 0.1246 0.1234 'International Tables Vol C Tables 4.2.6.8 and 6.1.1.4'
Tb Tb -0.1723 4.1537 'International Tables Vol C Tables 4.2.6.8 and 6.1.1.4'

loop_
_geom_angle_atom_site_label_1
_geom_angle_atom_site_label_2
_geom_angle_atom_site_label_3
_geom_angle
_geom_angle_site_symmetry_1
_geom_angle_site_symmetry_3
O7 Tb1 O1 86.01(13) 1_545 2_656
O7 Tb1 O6 112.02(13) 1_545 2_665
O1 Tb1 O6 148.54(12) 2_656 2_665
O7 Tb1 O4 132.16(12) 1_545 .
O1 Tb1 O4 75.62(12) 2_656 .
O6 Tb1 O4 73.23(12) 2_665 .
O7 Tb1 O5 79.37(12) 1_545 .
O1 Tb1 O5 78.35(12) 2_656 .
O6 Tb1 O5 79.98(12) 2_665 .
O4 Tb1 O5 54.00(11) . .
O7 Tb1 O8 77.55(12) 1_545 .
O1 Tb1 O8 138.08(12) 2_656 .
O6 Tb1 O8 72.79(12) 2_665 .
O4 Tb1 O8 141.79(12) . .
O5 Tb1 O8 134.01(12) . .
O7 Tb1 N1 146.90(13) 1_545 .
O1 Tb1 N1 98.02(12) 2_656 .
O6 Tb1 N1 80.94(12) 2_665 .
O4 Tb1 N1 80.15(12) . .
O5 Tb1 N1 133.69(12) . .
O8 Tb1 N1 77.76(12) . .
O7 Tb1 N2 88.13(13) 1_545 .
O1 Tb1 N2 68.78(12) 2_656 .
O6 Tb1 N2 134.27(12) 2_665 .
O4 Tb1 N2 123.28(12) . .
O5 Tb1 N2 145.55(12) . .
O8 Tb1 N2 72.35(13) . .
N1 Tb1 N2 63.47(12) . .
O3 S1 O2 113.0(2) . .
O3 S1 O1 113.0(2) . .
O2 S1 O1 111.2(2) . .
O3 S1 C19 106.6(2) . .
O2 S1 C19 107.8(2) . .
O1 S1 C19 104.7(2) . .
C1 N1 C12 117.8(4) . .
C1 N1 Tb1 121.5(3) . .
C12 N1 Tb1 120.1(3) . .
C10 N2 C11 117.6(4) . .
C10 N2 Tb1 122.1(3) . .
C11 N2 Tb1 119.8(3) . .
C13 N3 C5 106.8(4) . .
C13 N3 H3A 126.6 . .
C5 N3 H3A 126.6 . .
C13 N4 C6 104.2(4) . .
S1 O1 Tb1 162.8(2) . 2_656
C20 O4 Tb1 92.8(3) . .
C20 O5 Tb1 92.3(3) . .
C24 O6 Tb1 116.0(3) . 2_665
C24 O7 Tb1 164.7(3) . 1_565
N1 C1 C2 123.8(5) . .
N1 C1 H1 118.1 . .
C2 C1 H1 118.1 . .
C3 C2 C1 118.4(5) . .
C3 C2 H2 120.8 . .
C1 C2 H2 120.8 . .
C2 C3 C4 119.9(5) . .
C2 C3 H3 120.1 . .
C4 C3 H3 120.1 . .
C3 C4 C12 118.3(4) . .
C3 C4 C5 126.3(4) . .
C12 C4 C5 115.4(4) . .
C6 C5 N3 104.9(4) . .
C6 C5 C4 124.8(4) . .
N3 C5 C4 130.2(4) . .
C5 C6 N4 111.5(4) . .
C5 C6 C7 120.3(4) . .
N4 C6 C7 128.1(4) . .
C8 C7 C11 119.3(4) . .
C8 C7 C6 124.2(4) . .
C11 C7 C6 116.5(4) . .
C9 C8 C7 118.8(5) . .
C9 C8 H8 120.6 . .
C7 C8 H8 120.6 . .
C8 C9 C10 118.5(5) . .
C8 C9 H9 120.8 . .
C10 C9 H9 120.8 . .
N2 C10 C9 124.4(5) . .
N2 C10 H10 117.8 . .
C9 C10 H10 117.8 . .
N2 C11 C7 121.4(4) . .
N2 C11 C12 116.8(4) . .
C7 C11 C12 121.8(4) . .
N1 C12 C4 121.6(4) . .
N1 C12 C11 117.4(4) . .
C4 C12 C11 120.9(4) . .
N4 C13 N3 112.5(4) . .
N4 C13 C14 124.1(4) . .
N3 C13 C14 123.0(4) . .
C19 C14 C15 118.0(4) . .
C19 C14 C13 127.6(4) . .
C15 C14 C13 114.3(4) . .
C16 C15 C14 122.0(5) . .
C16 C15 H15 119.0 . .
C14 C15 H15 119.0 . .
C15 C16 C17 118.7(5) . .
C15 C16 H16 120.7 . .
C17 C16 H16 120.7 . .
C18 C17 C16 119.8(5) . .
C18 C17 H17 120.1 . .
C16 C17 H17 120.1 . .
C17 C18 C19 121.7(5) . .
C17 C18 H18 119.1 . .
C19 C18 H18 119.1 . .
C18 C19 C14 119.8(5) . .
C18 C19 S1 116.1(4) . .
C14 C19 S1 124.1(4) . .
O5 C20 O4 120.9(5) . .
O5 C20 C21 120.1(5) . .
O4 C20 C21 119.0(5) . .
C20 C21 C22 109.7(4) . .
C20 C21 H21A 109.7 . .
C22 C21 H21A 109.7 . .
C20 C21 H21B 109.7 . .
C22 C21 H21B 109.7 . .
H21A C21 H21B 108.2 . .
C21 C22 C23 111.9(4) . .
C21 C22 H22A 109.2 . .
C23 C22 H22A 109.2 . .
C21 C22 H22B 109.2 . .
C23 C22 H22B 109.2 . .
H22A C22 H22B 107.9 . .
C24 C23 C22 108.3(4) . .
C24 C23 H23A 110.0 . .
C22 C23 H23A 110.0 . .
C24 C23 H23B 110.0 . .
C22 C23 H23B 110.0 . .
H23A C23 H23B 108.4 . .
O6 C24 O7 122.5(5) . .
O6 C24 C23 119.2(4) . .
O7 C24 C23 118.3(4) . .
Tb1 O8 H8A 122(4) . .
Tb1 O8 H8B 94(4) . .
H8A O8 H8B 125(6) . .

loop_
_geom_bond_atom_site_label_1
_geom_bond_atom_site_label_2
_geom_bond_distance
_geom_bond_site_symmetry_2
Tb1 O7 2.250(3) 1_545
Tb1 O1 2.358(3) 2_656
Tb1 O6 2.383(3) 2_665
Tb1 O4 2.407(3) .
Tb1 O5 2.419(3) .
Tb1 O8 2.460(4) .
Tb1 N1 2.550(4) .
Tb1 N2 2.562(4) .
S1 O3 1.437(3) .
S1 O2 1.447(4) .
S1 O1 1.465(3) .
S1 C19 1.797(5) .
N1 C1 1.320(6) .
N1 C12 1.360(6) .
N2 C10 1.319(6) .
N2 C11 1.365(6) .
N3 C13 1.356(6) .
N3 C5 1.384(6) .
N3 H3A 0.8600 .
N4 C13 1.325(6) .
N4 C6 1.371(6) .
O1 Tb1 2.358(3) 2_656
O4 C20 1.262(6) .
O5 C20 1.256(6) .
O6 C24 1.247(6) .
O6 Tb1 2.383(3) 2_665
O7 C24 1.267(6) .
O7 Tb1 2.250(3) 1_565
C1 C2 1.401(7) .
C1 H1 0.9300 .
C2 C3 1.361(7) .
C2 H2 0.9300 .
C3 C4 1.385(6) .
C3 H3 0.9300 .
C4 C12 1.415(6) .
C4 C5 1.422(7) .
C5 C6 1.370(7) .
C6 C7 1.448(6) .
C7 C8 1.393(7) .
C7 C11 1.407(6) .
C8 C9 1.372(6) .
C8 H8 0.9300 .
C9 C10 1.398(7) .
C9 H9 0.9300 .
C10 H10 0.9300 .
C11 C12 1.446(6) .
C13 C14 1.480(6) .
C14 C19 1.403(7) .
C14 C15 1.406(7) .
C15 C16 1.390(7) .
C15 H15 0.9300 .
C16 C17 1.401(8) .
C16 H16 0.9300 .
C17 C18 1.377(7) .
C17 H17 0.9300 .
C18 C19 1.387(6) .
C18 H18 0.9300 .
C20 C21 1.503(7) .
C21 C22 1.523(7) .
C21 H21A 0.9700 .
C21 H21B 0.9700 .
C22 C23 1.554(7) .
C22 H22A 0.9700 .
C22 H22B 0.9700 .
C23 C24 1.502(7) .
C23 H23A 0.9700 .
C23 H23B 0.9700 .
O8 H8A 0.85(2) .
O8 H8B 0.83(2) .

loop_
_geom_torsion_atom_site_label_1
_geom_torsion_atom_site_label_2
_geom_torsion_atom_site_label_3
_geom_torsion_atom_site_label_4
_geom_torsion
_geom_torsion_site_symmetry_1
_geom_torsion_site_symmetry_4
O7 Tb1 N1 C1 -150.7(3) 1_545 .
O1 Tb1 N1 C1 114.3(4) 2_656 .
O6 Tb1 N1 C1 -33.9(4) 2_665 .
O4 Tb1 N1 C1 40.5(4) . .
O5 Tb1 N1 C1 32.8(4) . .
O8 Tb1 N1 C1 -108.1(4) . .
N2 Tb1 N1 C1 175.7(4) . .
O7 Tb1 N1 C12 20.9(5) 1_545 .
O1 Tb1 N1 C12 -74.1(3) 2_656 .
O6 Tb1 N1 C12 137.7(3) 2_665 .
O4 Tb1 N1 C12 -147.9(3) . .
O5 Tb1 N1 C12 -155.6(3) . .
O8 Tb1 N1 C12 63.5(3) . .
N2 Tb1 N1 C12 -12.7(3) . .
O7 Tb1 N2 C10 22.4(4) 1_545 .
O1 Tb1 N2 C10 -64.1(4) 2_656 .
O6 Tb1 N2 C10 141.9(4) 2_665 .
O4 Tb1 N2 C10 -119.1(4) . .
O5 Tb1 N2 C10 -45.7(5) . .
O8 Tb1 N2 C10 99.9(4) . .
N1 Tb1 N2 C10 -175.2(4) . .
O7 Tb1 N2 C11 -149.7(3) 1_545 .
O1 Tb1 N2 C11 123.9(4) 2_656 .
O6 Tb1 N2 C11 -30.2(4) 2_665 .
O4 Tb1 N2 C11 68.9(4) . .
O5 Tb1 N2 C11 142.3(3) . .
O8 Tb1 N2 C11 -72.1(3) . .
N1 Tb1 N2 C11 12.7(3) . .
O3 S1 O1 Tb1 67.2(8) . 2_656
O2 S1 O1 Tb1 -164.4(7) . 2_656
C19 S1 O1 Tb1 -48.3(8) . 2_656
O7 Tb1 O4 C20 16.1(4) 1_545 .
O1 Tb1 O4 C20 86.9(3) 2_656 .
O6 Tb1 O4 C20 -88.7(3) 2_665 .
O5 Tb1 O4 C20 1.0(3) . .
O8 Tb1 O4 C20 -116.7(3) . .
N1 Tb1 O4 C20 -172.1(3) . .
N2 Tb1 O4 C20 138.9(3) . .
O7 Tb1 O5 C20 -169.7(3) 1_545 .
O1 Tb1 O5 C20 -81.6(3) 2_656 .
O6 Tb1 O5 C20 75.5(3) 2_665 .
O4 Tb1 O5 C20 -1.0(3) . .
O8 Tb1 O5 C20 129.4(3) . .
N1 Tb1 O5 C20 8.4(4) . .
N2 Tb1 O5 C20 -99.1(3) . .
C12 N1 C1 C2 -0.5(7) . .
Tb1 N1 C1 C2 171.3(4) . .
N1 C1 C2 C3 -1.5(7) . .
C1 C2 C3 C4 2.0(7) . .
C2 C3 C4 C12 -0.6(7) . .
C2 C3 C4 C5 -180.0(5) . .
C13 N3 C5 C6 -0.8(5) . .
C13 N3 C5 C4 176.7(5) . .
C3 C4 C5 C6 -175.7(5) . .
C12 C4 C5 C6 4.9(7) . .
C3 C4 C5 N3 7.2(8) . .
C12 C4 C5 N3 -172.2(4) . .
N3 C5 C6 N4 0.0(5) . .
C4 C5 C6 N4 -177.7(4) . .
N3 C5 C6 C7 177.0(4) . .
C4 C5 C6 C7 -0.7(7) . .
C13 N4 C6 C5 0.9(5) . .
C13 N4 C6 C7 -175.8(5) . .
C5 C6 C7 C8 175.4(5) . .
N4 C6 C7 C8 -8.2(8) . .
C5 C6 C7 C11 -4.2(7) . .
N4 C6 C7 C11 172.3(5) . .
C11 C7 C8 C9 -1.3(7) . .
C6 C7 C8 C9 179.1(4) . .
C7 C8 C9 C10 -0.2(7) . .
C11 N2 C10 C9 0.4(8) . .
Tb1 N2 C10 C9 -171.9(4) . .
C8 C9 C10 N2 0.7(8) . .
C10 N2 C11 C7 -2.0(7) . .
Tb1 N2 C11 C7 170.4(3) . .
C10 N2 C11 C12 175.5(4) . .
Tb1 N2 C11 C12 -12.1(5) . .
C8 C7 C11 N2 2.5(7) . .
C6 C7 C11 N2 -177.9(4) . .
C8 C7 C11 C12 -174.8(4) . .
C6 C7 C11 C12 4.7(7) . .
C1 N1 C12 C4 2.1(7) . .
Tb1 N1 C12 C4 -169.9(3) . .
C1 N1 C12 C11 -175.9(4) . .
Tb1 N1 C12 C11 12.2(5) . .
C3 C4 C12 N1 -1.5(7) . .
C5 C4 C12 N1 177.9(4) . .
C3 C4 C12 C11 176.4(4) . .
C5 C4 C12 C11 -4.2(6) . .
N2 C11 C12 N1 0.0(6) . .
C7 C11 C12 N1 177.5(4) . .
N2 C11 C12 C4 -178.0(4) . .
C7 C11 C12 C4 -0.5(7) . .
C6 N4 C13 N3 -1.5(6) . .
C6 N4 C13 C14 171.3(4) . .
C5 N3 C13 N4 1.5(6) . .
C5 N3 C13 C14 -171.4(4) . .
N4 C13 C14 C19 161.7(5) . .
N3 C13 C14 C19 -26.3(8) . .
N4 C13 C14 C15 -21.6(7) . .
N3 C13 C14 C15 150.4(5) . .
C19 C14 C15 C16 0.8(7) . .
C13 C14 C15 C16 -176.2(5) . .
C14 C15 C16 C17 1.2(8) . .
C15 C16 C17 C18 -1.4(8) . .
C16 C17 C18 C19 -0.4(8) . .
C17 C18 C19 C14 2.4(7) . .
C17 C18 C19 S1 -176.5(4) . .
C15 C14 C19 C18 -2.6(7) . .
C13 C14 C19 C18 174.0(5) . .
C15 C14 C19 S1 176.3(4) . .
C13 C14 C19 S1 -7.1(7) . .
O3 S1 C19 C18 1.8(4) . .
O2 S1 C19 C18 -119.7(4) . .
O1 S1 C19 C18 121.8(4) . .
O3 S1 C19 C14 -177.1(4) . .
O2 S1 C19 C14 61.4(5) . .
O1 S1 C19 C14 -57.1(4) . .
Tb1 O5 C20 O4 1.8(5) . .
Tb1 O5 C20 C21 -176.7(4) . .
Tb1 O4 C20 O5 -1.8(5) . .
Tb1 O4 C20 C21 176.7(4) . .
O5 C20 C21 C22 83.5(6) . .
O4 C20 C21 C22 -95.1(6) . .
C20 C21 C22 C23 171.6(4) . .
C21 C22 C23 C24 -169.0(4) . .
Tb1 O6 C24 O7 7.0(6) 2_665 .
Tb1 O6 C24 C23 -175.9(3) 2_665 .
Tb1 O7 C24 O6 -130.6(12) 1_565 .
Tb1 O7 C24 C23 52.3(15) 1_565 .
C22 C23 C24 O6 -78.6(5) . .
C22 C23 C24 O7 98.6(5) . .
